data_7055069
loop_
_publ_author_name
'Panini, Piyush'
'Chopra, Deepak'

_publ_section_title
;
 Experimental and computational insights into the nature of weak
 intermolecular interactions in trifluoromethyl-substituted isomeric
 crystalline N-methyl-N-phenylbenzamides
;
_journal_issue 11
_journal_name_full 'New J. Chem.'
_journal_page_first 8720
_journal_paper_doi 10.1039/C5NJ01670C
_journal_volume 39
_journal_year 2015
_chemical_formula_moiety 'C16 H11 F6 N O'
_chemical_formula_sum 'C16 H11 F6 N O'
_chemical_formula_weight 347.26
_space_group_IT_number 2
_symmetry_cell_setting triclinic
_symmetry_Int_Tables_number 2
_symmetry_space_group_name_Hall '-P 1'
_symmetry_space_group_name_H-M 'P -1'
_atom_sites_solution_hydrogens geom
_atom_sites_solution_primary direct
_atom_sites_solution_secondary difmap
_audit_creation_method SHELXL-13
_audit_update_record
;
2014-09-23 deposited with the CCDC.
2015-08-18 downloaded from the CCDC.
;
_cell_angle_alpha 105.291(2)
_cell_angle_beta 98.901(2)
_cell_angle_gamma 102.688(2)
_cell_formula_units_Z 4
_cell_length_a 8.9977(4)
_cell_length_b 10.8088(5)
_cell_length_c 16.6720(9)
_cell_measurement_reflns_used 4159
_cell_measurement_temperature 120(2)
_cell_measurement_theta_max 29.3038
_cell_measurement_theta_min 2.3708
_cell_volume 1486.36(13)
_computing_structure_refinement 'SHELXL-97 (Sheldrick, 1997)'
_computing_structure_solution 'SHELXS-97 (Sheldrick, 1990)'
_diffrn_ambient_temperature 120(2)
_diffrn_measured_fraction_theta_full 0.989
_diffrn_measured_fraction_theta_max 0.989
_diffrn_radiation_monochromator graphite
_diffrn_radiation_source 'fine-focus sealed tube'
_diffrn_radiation_type MoK\a
_diffrn_radiation_wavelength 0.71073
_diffrn_reflns_av_R_equivalents 0.0247
_diffrn_reflns_av_sigmaI/netI 0.0295
_diffrn_reflns_limit_h_max 12
_diffrn_reflns_limit_h_min -11
_diffrn_reflns_limit_k_max 15
_diffrn_reflns_limit_k_min -15
_diffrn_reflns_limit_l_max 14
_diffrn_reflns_limit_l_min -23
_diffrn_reflns_number 30219
_diffrn_reflns_theta_full 30.67
_diffrn_reflns_theta_max 30.67
_diffrn_reflns_theta_min 1.30
_exptl_absorpt_coefficient_mu 0.149
_exptl_absorpt_correction_T_max 0.9553
_exptl_absorpt_correction_T_min 0.9409
_exptl_absorpt_correction_type multi-scan
_exptl_absorpt_process_details
;
CrysAlisPro, Oxford Diffraction Ltd.,
Version 1.171.34.44 (release 25-10-2010 CrysAlis171 .NET)
(compiled Oct 25 2010,18:11:34)
Empirical absorption correction using spherical harmonics,
 implemented in SCALE3 ABSPACK scaling algorithm.
;
_exptl_crystal_colour COLOURLESS
_exptl_crystal_density_diffrn 1.552
_exptl_crystal_density_method 'not measured'
_exptl_crystal_description PLATE
_exptl_crystal_F_000 704
_exptl_crystal_size_max 0.20
_exptl_crystal_size_mid 0.15
_exptl_crystal_size_min 0.10
_refine_diff_density_max 0.446
_refine_diff_density_min -0.380
_refine_diff_density_rms 0.053
_refine_ls_extinction_method none
_refine_ls_goodness_of_fit_ref 1.039
_refine_ls_hydrogen_treatment constr
_refine_ls_matrix_type full
_refine_ls_number_parameters 491
_refine_ls_number_reflns 9103
_refine_ls_number_restraints 0
_refine_ls_restrained_S_all 1.039
_refine_ls_R_factor_all 0.0602
_refine_ls_R_factor_gt 0.0430
_refine_ls_shift/su_max 0.000
_refine_ls_shift/su_mean 0.000
_refine_ls_structure_factor_coef Fsqd
_refine_ls_weighting_details 'calc w=1/[\s^2^(Fo^2^)+(0.0495P)^2^+0.6094P] where P=(Fo^2^+2Fc^2^)/3'
_refine_ls_weighting_scheme calc
_refine_ls_wR_factor_gt 0.1040
_refine_ls_wR_factor_ref 0.1143
_reflns_number_gt 7006
_reflns_number_total 9103
_reflns_threshold_expression >2sigma(I)
_cod_data_source_file c5nj01670c2.cif
_cod_data_source_block NM33
_cod_depositor_comments
;
The following automatic conversions were performed:

'_symmetry_cell_setting' value 'Triclinic' changed to 'triclinic'
according to
/usr/data/users/saulius/crontab/automatic-downloads/rss-feeds/RSC/lib/dictionaries/cif_core.dic
dictionary named 'cif_core.dic' version 2.4.2 from 2011-04-26.

Automatic conversion script
Id: cif_fix_values 3271 2015-04-21 07:52:19Z andrius 

 Adding full bibliography for 7055061--7055069.cif.

The following automatic conversions were performed:

data name '_iucr_refine_instruction_details' was replaced with
'_iucr_refine_instructions_details' as specified in the replacement
file 'data/replacement-values/replacement_tags.lst'.

Automatic conversion script
Id: cif_correct_tags 9268 2022-04-12 08:56:07Z antanas 
;
_cod_original_cell_volume 1486.36(12)
_cod_database_code 7055069

loop_
_symmetry_equiv_pos_as_xyz
'x, y, z'
'-x, -y, -z'

loop_
_atom_site_label
_atom_site_type_symbol
_atom_site_fract_x
_atom_site_fract_y
_atom_site_fract_z
_atom_site_U_iso_or_equiv
_atom_site_adp_type
_atom_site_occupancy
_atom_site_symmetry_multiplicity
_atom_site_calc_flag
_atom_site_refinement_flags
_atom_site_disorder_assembly
_atom_site_disorder_group
F1 F 0.33637(11) 0.23731(11) -0.45401(5) 0.0437(3) Uani 1 1 d . . .
F2 F 0.19446(14) 0.04185(10) -0.47057(6) 0.0466(3) Uani 1 1 d . . .
F3 F 0.08732(12) 0.19440(13) -0.48329(6) 0.0472(3) Uani 1 1 d . . .
F4 F 0.71779(11) -0.10793(8) -0.09260(6) 0.0323(2) Uani 1 1 d . . .
F5 F 0.86353(10) 0.03619(10) 0.02308(5) 0.0319(2) Uani 1 1 d . . .
F6 F 0.88012(10) 0.06675(9) -0.09764(6) 0.0317(2) Uani 1 1 d . . .
N1 N 0.20781(12) 0.31681(11) -0.08255(6) 0.0180(2) Uani 1 1 d . . .
O1 O 0.34402(11) 0.40115(9) 0.05462(5) 0.02053(19) Uani 1 1 d . . .
C1 C 0.44326(13) 0.24803(12) -0.03609(7) 0.0147(2) Uani 1 1 d . . .
C2 C 0.59366(14) 0.30003(12) 0.01621(8) 0.0177(2) Uani 1 1 d . . .
H2 H 0.6223 0.3870 0.0561 0.021 Uiso 1 1 calc R . .
C3 C 0.70135(14) 0.22617(13) 0.01048(8) 0.0183(2) Uani 1 1 d . . .
H3 H 0.8042 0.2625 0.0454 0.022 Uiso 1 1 calc R . .
C4 C 0.65726(14) 0.09800(12) -0.04712(7) 0.0165(2) Uani 1 1 d . . .
C5 C 0.50760(14) 0.04386(12) -0.09861(7) 0.0167(2) Uani 1 1 d . . .
H5 H 0.4783 -0.0442 -0.1371 0.020 Uiso 1 1 calc R . .
C6 C 0.40080(14) 0.11953(12) -0.09344(7) 0.0161(2) Uani 1 1 d . . .
H6 H 0.2986 0.0835 -0.1291 0.019 Uiso 1 1 calc R . .
C7 C 0.21011(14) 0.27841(12) -0.17132(7) 0.0155(2) Uani 1 1 d . . .
C8 C 0.33812(14) 0.33698(12) -0.19852(7) 0.0159(2) Uani 1 1 d . . .
H8 H 0.4256 0.4011 -0.1582 0.019 Uiso 1 1 calc R . .
C9 C 0.33797(14) 0.30157(12) -0.28508(8) 0.0172(2) Uani 1 1 d . . .
H9 H 0.4260 0.3405 -0.3038 0.021 Uiso 1 1 calc R . .
C10 C 0.20952(14) 0.20963(13) -0.34380(7) 0.0177(2) Uani 1 1 d . . .
C11 C 0.07998(15) 0.15164(14) -0.31680(8) 0.0211(2) Uani 1 1 d . . .
H11 H -0.0081 0.0888 -0.3574 0.025 Uiso 1 1 calc R . .
C12 C 0.08018(14) 0.18596(13) -0.23060(8) 0.0203(2) Uani 1 1 d . . .
H12 H -0.0078 0.1467 -0.2119 0.024 Uiso 1 1 calc R . .
C13 C 0.33001(14) 0.32975(12) -0.01860(7) 0.0155(2) Uani 1 1 d . . .
C14 C 0.08501(15) 0.37919(15) -0.05855(9) 0.0244(3) Uani 1 1 d . . .
H14A H 0.0747 0.3772 -0.0012 0.037 Uiso 1 1 calc R . .
H14B H -0.0146 0.3302 -0.0995 0.037 Uiso 1 1 calc R . .
H14C H 0.1129 0.4719 -0.0590 0.037 Uiso 1 1 calc R . .
C15 C 0.20742(16) 0.17128(15) -0.43724(8) 0.0254(3) Uani 1 1 d . . .
C16 C 0.77791(15) 0.02233(13) -0.05363(8) 0.0203(2) Uani 1 1 d . . .
F1A' F 0.7966(9) 0.2954(8) 0.4429(4) 0.0475(14) Uani 0.54(3) 1 d P A -1
F2A' F 0.8380(9) 0.5041(9) 0.4749(5) 0.0568(16) Uani 0.54(3) 1 d P A -1
F3A' F 0.8772(10) 0.4005(11) 0.3586(5) 0.0473(14) Uani 0.54(3) 1 d P A -1
F4A' F 0.5602(5) 0.9995(5) 0.3129(3) 0.0431(9) Uani 0.58(2) 1 d P B -1
F6A' F 0.3410(8) 1.0361(3) 0.2913(3) 0.0451(13) Uani 0.58(2) 1 d P B -1
F5A' F 0.4499(12) 1.0376(9) 0.4186(5) 0.0491(17) Uani 0.58(2) 1 d P B -1
F1B' F 0.8078(12) 0.2814(10) 0.4179(14) 0.087(3) Uani 0.46(3) 1 d P A -2
F2B' F 0.8316(10) 0.4842(10) 0.4832(4) 0.0431(17) Uani 0.46(3) 1 d P A -2
F3B' F 0.8787(12) 0.4264(18) 0.3595(7) 0.074(3) Uani 0.46(3) 1 d P A -2
F4B' F 0.515(2) 1.0181(9) 0.3006(6) 0.079(4) Uani 0.42(2) 1 d P B -2
F5B' F 0.4721(16) 1.0314(14) 0.4195(7) 0.052(3) Uani 0.42(2) 1 d P B -2
F6B' F 0.2967(9) 1.0404(4) 0.3304(14) 0.078(4) Uani 0.42(2) 1 d P B -2
N1' N 0.14463(13) 0.32974(10) 0.26137(7) 0.0199(2) Uani 1 1 d . . .
O1' O -0.03037(13) 0.38822(11) 0.17582(7) 0.0364(3) Uani 1 1 d . . .
C1' C 0.19464(14) 0.55971(12) 0.25796(8) 0.0181(2) Uani 1 1 d . . .
C2' C 0.24625(14) 0.62036(12) 0.19968(8) 0.0179(2) Uani 1 1 d . . .
H2' H 0.2302 0.5692 0.1416 0.021 Uiso 1 1 calc R . .
C3' C 0.32102(14) 0.75517(13) 0.22637(8) 0.0186(2) Uani 1 1 d . . .
H3' H 0.3573 0.7967 0.1868 0.022 Uiso 1 1 calc R . .
C4' C 0.34313(15) 0.83019(12) 0.31137(8) 0.0186(2) Uani 1 1 d . B .
C5' C 0.29337(16) 0.77049(13) 0.37031(8) 0.0212(2) Uani 1 1 d . . .
H5' H 0.3094 0.8219 0.4283 0.025 Uiso 1 1 calc R . .
C6' C 0.21973(16) 0.63450(13) 0.34342(8) 0.0218(3) Uani 1 1 d . . .
H6' H 0.1864 0.5924 0.3834 0.026 Uiso 1 1 calc R . .
C7' C 0.30572(15) 0.34875(12) 0.29844(8) 0.0172(2) Uani 1 1 d . . .
C8' C 0.41686(16) 0.36319(13) 0.24986(8) 0.0204(2) Uani 1 1 d . . .
H8' H 0.3866 0.3635 0.1928 0.024 Uiso 1 1 calc R . .
C9' C 0.57205(16) 0.37708(13) 0.28488(8) 0.0210(2) Uani 1 1 d . . .
H9' H 0.6486 0.3875 0.2520 0.025 Uiso 1 1 calc R . .
C10' C 0.61503(15) 0.37563(13) 0.36821(8) 0.0196(2) Uani 1 1 d . A .
C11' C 0.50350(15) 0.36005(13) 0.41666(8) 0.0202(2) Uani 1 1 d . . .
H11' H 0.5335 0.3587 0.4736 0.024 Uiso 1 1 calc R . .
C12' C 0.34910(15) 0.34652(13) 0.38180(8) 0.0196(2) Uani 1 1 d . . .
H12' H 0.2726 0.3357 0.4146 0.024 Uiso 1 1 calc R . .
C13' C 0.09511(16) 0.41794(13) 0.22668(8) 0.0222(3) Uani 1 1 d . . .
C14' C 0.03816(17) 0.19636(13) 0.24264(10) 0.0275(3) Uani 1 1 d . . .
H14D H -0.0703 0.2009 0.2310 0.041 Uiso 1 1 calc R . .
H14E H 0.0571 0.1639 0.2919 0.041 Uiso 1 1 calc R . .
H14F H 0.0567 0.1353 0.1926 0.041 Uiso 1 1 calc R . .
C15' C 0.78166(17) 0.39245(15) 0.40844(9) 0.0267(3) Uani 1 1 d . . .
C16' C 0.41707(18) 0.97668(14) 0.33693(9) 0.0285(3) Uani 1 1 d . . .

loop_
_atom_site_aniso_label
_atom_site_aniso_U_11
_atom_site_aniso_U_22
_atom_site_aniso_U_33
_atom_site_aniso_U_23
_atom_site_aniso_U_13
_atom_site_aniso_U_12
F1 0.0354(5) 0.0646(7) 0.0188(4) 0.0121(4) 0.0087(4) -0.0116(5)
F2 0.0749(8) 0.0367(5) 0.0240(4) 0.0002(4) 0.0200(5) 0.0117(5)
F3 0.0405(6) 0.0816(8) 0.0207(4) 0.0204(5) -0.0017(4) 0.0197(5)
F4 0.0346(5) 0.0186(4) 0.0466(5) 0.0087(4) 0.0115(4) 0.0132(3)
F5 0.0293(4) 0.0474(5) 0.0286(4) 0.0152(4) 0.0070(3) 0.0250(4)
F6 0.0357(5) 0.0342(5) 0.0440(5) 0.0228(4) 0.0283(4) 0.0207(4)
N1 0.0151(5) 0.0254(5) 0.0134(4) 0.0025(4) 0.0038(4) 0.0095(4)
O1 0.0231(4) 0.0237(5) 0.0139(4) 0.0016(3) 0.0040(3) 0.0099(4)
C1 0.0158(5) 0.0171(5) 0.0122(5) 0.0047(4) 0.0041(4) 0.0055(4)
C2 0.0182(6) 0.0163(5) 0.0154(5) 0.0009(4) 0.0015(4) 0.0048(4)
C3 0.0157(5) 0.0198(6) 0.0188(5) 0.0050(5) 0.0025(4) 0.0056(4)
C4 0.0199(6) 0.0179(5) 0.0160(5) 0.0081(4) 0.0075(4) 0.0082(5)
C5 0.0209(6) 0.0143(5) 0.0153(5) 0.0044(4) 0.0057(4) 0.0048(4)
C6 0.0167(5) 0.0174(5) 0.0136(5) 0.0049(4) 0.0029(4) 0.0034(4)
C7 0.0151(5) 0.0193(6) 0.0134(5) 0.0049(4) 0.0034(4) 0.0077(4)
C8 0.0146(5) 0.0161(5) 0.0156(5) 0.0036(4) 0.0014(4) 0.0042(4)
C9 0.0163(5) 0.0188(5) 0.0176(5) 0.0073(4) 0.0045(4) 0.0044(4)
C10 0.0187(6) 0.0210(6) 0.0134(5) 0.0064(4) 0.0024(4) 0.0052(5)
C11 0.0159(6) 0.0263(6) 0.0165(5) 0.0043(5) 0.0005(4) 0.0013(5)
C12 0.0147(5) 0.0268(6) 0.0172(5) 0.0061(5) 0.0030(4) 0.0025(5)
C13 0.0159(5) 0.0166(5) 0.0141(5) 0.0042(4) 0.0041(4) 0.0048(4)
C14 0.0180(6) 0.0315(7) 0.0238(6) 0.0029(5) 0.0067(5) 0.0126(5)
C15 0.0241(6) 0.0331(7) 0.0157(6) 0.0078(5) 0.0033(5) 0.0016(5)
C16 0.0233(6) 0.0206(6) 0.0225(6) 0.0097(5) 0.0101(5) 0.0096(5)
F1A' 0.0341(16) 0.063(3) 0.059(3) 0.043(2) 0.0013(12) 0.0172(17)
F2A' 0.0260(18) 0.041(2) 0.072(4) -0.026(2) -0.008(2) 0.0109(13)
F3A' 0.031(3) 0.094(3) 0.031(2) 0.0218(17) 0.0196(16) 0.036(3)
F4A' 0.0359(18) 0.0263(14) 0.0601(19) 0.0089(11) 0.0158(11) -0.0035(9)
F6A' 0.054(2) 0.0202(9) 0.056(2) 0.0149(10) -0.0092(13) 0.0109(10)
F5A' 0.090(4) 0.0178(19) 0.031(3) -0.0047(18) 0.032(3) 0.000(2)
F1B' 0.039(3) 0.037(2) 0.173(8) 0.032(5) -0.016(4) 0.0186(18)
F2B' 0.0236(19) 0.084(5) 0.0156(19) 0.007(2) 0.0024(14) 0.014(2)
F3B' 0.019(3) 0.152(8) 0.047(3) 0.040(4) 0.010(2) 0.003(3)
F4B' 0.139(9) 0.031(3) 0.044(3) -0.005(2) 0.058(5) -0.029(4)
F5B' 0.067(3) 0.031(4) 0.029(4) -0.003(3) -0.010(3) -0.017(3)
F6B' 0.046(3) 0.0191(14) 0.149(10) 0.015(3) -0.021(4) 0.0100(14)
N1' 0.0204(5) 0.0142(5) 0.0221(5) 0.0046(4) 0.0016(4) 0.0021(4)
O1' 0.0341(6) 0.0257(5) 0.0353(6) 0.0074(4) -0.0167(5) -0.0006(4)
C1' 0.0177(5) 0.0167(5) 0.0176(5) 0.0043(4) -0.0013(4) 0.0052(4)
C2' 0.0176(5) 0.0197(6) 0.0149(5) 0.0020(4) 0.0010(4) 0.0079(5)
C3' 0.0179(6) 0.0211(6) 0.0179(5) 0.0074(5) 0.0038(4) 0.0061(5)
C4' 0.0196(6) 0.0152(5) 0.0196(6) 0.0039(4) 0.0023(4) 0.0054(4)
C5' 0.0272(6) 0.0186(6) 0.0144(5) 0.0019(4) 0.0020(5) 0.0053(5)
C6' 0.0277(7) 0.0199(6) 0.0161(5) 0.0066(5) 0.0024(5) 0.0034(5)
C7' 0.0210(6) 0.0121(5) 0.0176(5) 0.0037(4) 0.0036(4) 0.0042(4)
C8' 0.0281(6) 0.0188(6) 0.0157(5) 0.0062(5) 0.0060(5) 0.0075(5)
C9' 0.0251(6) 0.0203(6) 0.0209(6) 0.0076(5) 0.0100(5) 0.0082(5)
C10' 0.0218(6) 0.0179(6) 0.0202(6) 0.0055(5) 0.0059(5) 0.0071(5)
C11' 0.0238(6) 0.0212(6) 0.0162(5) 0.0061(5) 0.0049(5) 0.0065(5)
C12' 0.0219(6) 0.0190(6) 0.0188(6) 0.0064(5) 0.0076(5) 0.0047(5)
C13' 0.0251(6) 0.0174(6) 0.0190(6) 0.0032(5) -0.0013(5) 0.0028(5)
C14' 0.0248(7) 0.0153(6) 0.0360(7) 0.0044(5) 0.0023(6) 0.0001(5)
C15' 0.0232(6) 0.0309(7) 0.0275(7) 0.0077(6) 0.0076(5) 0.0104(6)
C16' 0.0349(8) 0.0188(6) 0.0270(7) 0.0066(5) -0.0014(6) 0.0036(6)

loop_
_atom_type_symbol
_atom_type_description
_atom_type_scat_dispersion_real
_atom_type_scat_dispersion_imag
_atom_type_scat_source
C C 0.0033 0.0016 'International Tables Vol C Tables 4.2.6.8 and 6.1.1.4'
H H 0.0000 0.0000 'International Tables Vol C Tables 4.2.6.8 and 6.1.1.4'
N N 0.0061 0.0033 'International Tables Vol C Tables 4.2.6.8 and 6.1.1.4'
O O 0.0106 0.0060 'International Tables Vol C Tables 4.2.6.8 and 6.1.1.4'
F F 0.0171 0.0103 'International Tables Vol C Tables 4.2.6.8 and 6.1.1.4'

loop_
_geom_angle_atom_site_label_1
_geom_angle_atom_site_label_2
_geom_angle_atom_site_label_3
_geom_angle
C13 N1 C7 124.08(10)
C13 N1 C14 117.15(10)
C7 N1 C14 116.72(10)
C6 C1 C2 119.51(11)
C6 C1 C13 123.56(11)
C2 C1 C13 116.48(10)
C3 C2 C1 120.62(11)
C3 C2 H2 119.7
C1 C2 H2 119.7
C2 C3 C4 119.20(11)
C2 C3 H3 120.4
C4 C3 H3 120.4
C5 C4 C3 120.98(11)
C5 C4 C16 121.13(11)
C3 C4 C16 117.86(11)
C4 C5 C6 119.46(11)
C4 C5 H5 120.3
C6 C5 H5 120.3
C5 C6 C1 120.21(11)
C5 C6 H6 119.9
C1 C6 H6 119.9
C8 C7 C12 120.24(11)
C8 C7 N1 120.10(11)
C12 C7 N1 119.61(11)
C7 C8 C9 119.80(11)
C7 C8 H8 120.1
C9 C8 H8 120.1
C10 C9 C8 119.97(11)
C10 C9 H9 120.0
C8 C9 H9 120.0
C9 C10 C11 120.39(11)
C9 C10 C15 120.51(11)
C11 C10 C15 119.10(11)
C12 C11 C10 119.79(11)
C12 C11 H11 120.1
C10 C11 H11 120.1
C11 C12 C7 119.80(11)
C11 C12 H12 120.1
C7 C12 H12 120.1
O1 C13 N1 121.15(11)
O1 C13 C1 119.16(11)
N1 C13 C1 119.54(10)
N1 C14 H14A 109.5
N1 C14 H14B 109.5
H14A C14 H14B 109.5
N1 C14 H14C 109.5
H14A C14 H14C 109.5
H14B C14 H14C 109.5
F1 C15 F2 106.59(12)
F1 C15 F3 106.36(12)
F2 C15 F3 105.51(12)
F1 C15 C10 112.62(11)
F2 C15 C10 112.54(12)
F3 C15 C10 112.68(12)
F4 C16 F5 106.87(11)
F4 C16 F6 106.67(10)
F5 C16 F6 105.98(11)
F4 C16 C4 113.46(11)
F5 C16 C4 112.16(10)
F6 C16 C4 111.24(10)
C13' N1' C7' 122.46(11)
C13' N1' C14' 118.68(11)
C7' N1' C14' 117.23(11)
C2' C1' C6' 120.09(11)
C2' C1' C13' 119.53(11)
C6' C1' C13' 119.96(11)
C3' C2' C1' 119.84(11)
C3' C2' H2' 120.1
C1' C2' H2' 120.1
C2' C3' C4' 119.97(12)
C2' C3' H3' 120.0
C4' C3' H3' 120.0
C5' C4' C3' 120.70(12)
C5' C4' C16' 120.81(12)
C3' C4' C16' 118.47(12)
C4' C5' C6' 119.17(11)
C4' C5' H5' 120.4
C6' C5' H5' 120.4
C5' C6' C1' 120.21(12)
C5' C6' H6' 119.9
C1' C6' H6' 119.9
C8' C7' C12' 120.30(12)
C8' C7' N1' 119.88(11)
C12' C7' N1' 119.76(11)
C9' C8' C7' 119.86(12)
C9' C8' H8' 120.1
C7' C8' H8' 120.1
C8' C9' C10' 119.67(12)
C8' C9' H9' 120.2
C10' C9' H9' 120.2
C9' C10' C11' 120.49(12)
C9' C10' C15' 121.10(12)
C11' C10' C15' 118.41(12)
C12' C11' C10' 119.79(12)
C12' C11' H11' 120.1
C10' C11' H11' 120.1
C11' C12' C7' 119.89(11)
C11' C12' H12' 120.1
C7' C12' H12' 120.1
O1' C13' N1' 122.71(12)
O1' C13' C1' 119.58(12)
N1' C13' C1' 117.54(11)
N1' C14' H14D 109.5
N1' C14' H14E 109.5
H14D C14' H14E 109.5
N1' C14' H14F 109.5
H14D C14' H14F 109.5
H14E C14' H14F 109.5
F3A' C15' F2B' 113.6(6)
F3A' C15' F1B' 92.3(9)
F2B' C15' F1B' 107.7(8)
F3A' C15' F2A' 105.5(6)
F1B' C15' F2A' 118.3(6)
F2B' C15' F3B' 106.7(7)
F1B' C15' F3B' 103.7(7)
F2A' C15' F3B' 97.2(6)
F3A' C15' F1A' 108.9(5)
F2B' C15' F1A' 92.0(5)
F2A' C15' F1A' 103.6(5)
F3B' C15' F1A' 119.5(7)
F3A' C15' C10' 114.9(4)
F2B' C15' C10' 113.3(4)
F1B' C15' C10' 113.0(4)
F2A' C15' C10' 111.3(4)
F3B' C15' C10' 111.8(5)
F1A' C15' C10' 111.8(3)
F4B' C16' F5A' 113.9(6)
F4B' C16' F5B' 108.5(8)
F5A' C16' F6A' 113.2(5)
F5B' C16' F6A' 121.2(7)
F5A' C16' F4A' 105.2(5)
F5B' C16' F4A' 97.3(7)
F6A' C16' F4A' 100.5(4)
F4B' C16' F6B' 109.4(5)
F5A' C16' F6B' 86.8(8)
F5B' C16' F6B' 96.4(9)
F4A' C16' F6B' 130.6(7)
F4B' C16' C4' 118.7(5)
F5A' C16' C4' 114.9(4)
F5B' C16' C4' 113.4(7)
F6A' C16' C4' 112.34(18)
F4A' C16' C4' 109.3(2)
F6B' C16' C4' 108.0(2)

loop_
_geom_bond_atom_site_label_1
_geom_bond_atom_site_label_2
_geom_bond_distance
F1 C15 1.3324(16)
F2 C15 1.3334(18)
F3 C15 1.3352(17)
F4 C16 1.3309(15)
F5 C16 1.3397(15)
F6 C16 1.3474(14)
N1 C13 1.3625(15)
N1 C7 1.4326(15)
N1 C14 1.4687(16)
O1 C13 1.2306(14)
C1 C6 1.3937(16)
C1 C2 1.3964(17)
C1 C13 1.5017(16)
C2 C3 1.3834(17)
C2 H2 0.9500
C3 C4 1.3921(17)
C3 H3 0.9500
C4 C5 1.3870(17)
C4 C16 1.4963(17)
C5 C6 1.3905(17)
C5 H5 0.9500
C6 H6 0.9500
C7 C8 1.3877(16)
C7 C12 1.3966(17)
C8 C9 1.3917(16)
C8 H8 0.9500
C9 C10 1.3834(17)
C9 H9 0.9500
C10 C11 1.3944(17)
C10 C15 1.4987(17)
C11 C12 1.3858(17)
C11 H11 0.9500
C12 H12 0.9500
C14 H14A 0.9800
C14 H14B 0.9800
C14 H14C 0.9800
F1A' C15' 1.343(6)
F2A' C15' 1.339(6)
F3A' C15' 1.290(8)
F4A' C16' 1.397(5)
F6A' C16' 1.323(3)
F5A' C16' 1.300(7)
F1B' C15' 1.317(9)
F2B' C15' 1.310(7)
F3B' C15' 1.342(12)
F4B' C16' 1.217(8)
F5B' C16' 1.312(10)
F6B' C16' 1.410(6)
N1' C13' 1.3563(17)
N1' C7' 1.4318(16)
N1' C14' 1.4686(17)
O1' C13' 1.2238(16)
C1' C2' 1.3896(18)
C1' C6' 1.3955(17)
C1' C13' 1.5011(18)
C2' C3' 1.3816(18)
C2' H2' 0.9500
C3' C4' 1.3933(17)
C3' H3' 0.9500
C4' C5' 1.3878(18)
C4' C16' 1.4916(18)
C5' C6' 1.3904(18)
C5' H5' 0.9500
C6' H6' 0.9500
C7' C8' 1.3890(17)
C7' C12' 1.3922(17)
C8' C9' 1.3866(19)
C8' H8' 0.9500
C9' C10' 1.3885(18)
C9' H9' 0.9500
C10' C11' 1.3915(17)
C10' C15' 1.4952(19)
C11' C12' 1.3803(18)
C11' H11' 0.9500
C12' H12' 0.9500
C14' H14D 0.9800
C14' H14E 0.9800
C14' H14F 0.9800

loop_
_geom_torsion_atom_site_label_1
_geom_torsion_atom_site_label_2
_geom_torsion_atom_site_label_3
_geom_torsion_atom_site_label_4
_geom_torsion
C6 C1 C2 C3 1.17(18)
C13 C1 C2 C3 173.69(11)
C1 C2 C3 C4 -1.14(18)
C2 C3 C4 C5 0.09(18)
C2 C3 C4 C16 178.19(11)
C3 C4 C5 C6 0.93(18)
C16 C4 C5 C6 -177.11(11)
C4 C5 C6 C1 -0.90(17)
C2 C1 C6 C5 -0.13(17)
C13 C1 C6 C5 -172.09(11)
C13 N1 C7 C8 -46.04(18)
C14 N1 C7 C8 117.18(13)
C13 N1 C7 C12 136.65(13)
C14 N1 C7 C12 -60.13(16)
C12 C7 C8 C9 -1.16(18)
N1 C7 C8 C9 -178.45(11)
C7 C8 C9 C10 0.92(18)
C8 C9 C10 C11 -0.22(19)
C8 C9 C10 C15 179.60(12)
C9 C10 C11 C12 -0.2(2)
C15 C10 C11 C12 179.94(13)
C10 C11 C12 C7 0.0(2)
C8 C7 C12 C11 0.70(19)
N1 C7 C12 C11 178.00(12)
C7 N1 C13 O1 156.45(12)
C14 N1 C13 O1 -6.70(18)
C7 N1 C13 C1 -28.03(18)
C14 N1 C13 C1 168.81(11)
C6 C1 C13 O1 142.44(12)
C2 C1 C13 O1 -29.74(16)
C6 C1 C13 N1 -33.16(17)
C2 C1 C13 N1 154.65(11)
C9 C10 C15 F1 -1.79(19)
C11 C10 C15 F1 178.03(13)
C9 C10 C15 F2 118.73(14)
C11 C10 C15 F2 -61.45(17)
C9 C10 C15 F3 -122.11(14)
C11 C10 C15 F3 57.71(17)
C5 C4 C16 F4 -18.10(16)
C3 C4 C16 F4 163.81(11)
C5 C4 C16 F5 -139.32(12)
C3 C4 C16 F5 42.58(15)
C5 C4 C16 F6 102.18(14)
C3 C4 C16 F6 -75.92(14)
C6' C1' C2' C3' -0.68(19)
C13' C1' C2' C3' 171.91(11)
C1' C2' C3' C4' -0.62(18)
C2' C3' C4' C5' 1.21(19)
C2' C3' C4' C16' -176.95(12)
C3' C4' C5' C6' -0.5(2)
C16' C4' C5' C6' 177.64(13)
C4' C5' C6' C1' -0.8(2)
C2' C1' C6' C5' 1.4(2)
C13' C1' C6' C5' -171.16(12)
C13' N1' C7' C8' -57.41(17)
C14' N1' C7' C8' 107.86(14)
C13' N1' C7' C12' 125.55(13)
C14' N1' C7' C12' -69.18(15)
C12' C7' C8' C9' -0.80(19)
N1' C7' C8' C9' -177.82(11)
C7' C8' C9' C10' 0.39(19)
C8' C9' C10' C11' 0.15(19)
C8' C9' C10' C15' -179.05(12)
C9' C10' C11' C12' -0.29(19)
C15' C10' C11' C12' 178.93(12)
C10' C11' C12' C7' -0.12(19)
C8' C7' C12' C11' 0.66(19)
N1' C7' C12' C11' 177.69(11)
C7' N1' C13' O1' 159.95(13)
C14' N1' C13' O1' -5.1(2)
C7' N1' C13' C1' -24.77(18)
C14' N1' C13' C1' 170.16(12)
C2' C1' C13' O1' -59.48(18)
C6' C1' C13' O1' 113.13(16)
C2' C1' C13' N1' 125.10(13)
C6' C1' C13' N1' -62.30(17)
C9' C10' C15' F3A' -3.7(6)
C11' C10' C15' F3A' 177.1(5)
C9' C10' C15' F2B' 129.3(4)
C11' C10' C15' F2B' -49.9(5)
C9' C10' C15' F1B' -107.9(11)
C11' C10' C15' F1B' 72.9(11)
C9' C10' C15' F2A' 116.2(6)
C11' C10' C15' F2A' -63.1(6)
C9' C10' C15' F3B' 8.6(8)
C11' C10' C15' F3B' -170.6(8)
C9' C10' C15' F1A' -128.4(4)
C11' C10' C15' F1A' 52.4(4)
C5' C4' C16' F4B' 149.0(12)
C3' C4' C16' F4B' -32.8(12)
C5' C4' C16' F5A' 9.2(6)
C3' C4' C16' F5A' -172.7(5)
C5' C4' C16' F5B' 19.8(8)
C3' C4' C16' F5B' -162.0(7)
C5' C4' C16' F6A' -122.2(4)
C3' C4' C16' F6A' 56.0(4)
C5' C4' C16' F4A' 127.2(2)
C3' C4' C16' F4A' -54.6(3)
C5' C4' C16' F6B' -85.8(10)
C3' C4' C16' F6B' 92.4(10)
